data_1556910
loop_
_publ_author_name
'Dean, Conor'
'Rajkumar, Sundaram'
'Roesner, Stefan'
'Carson, Nessa'
'Clarkson, Guy J.'
'Wills, Martin'
'Jones, Matthew'
'Shipman, Michael'

_publ_section_title
;
 Readily accessible sp<sup>3</sup>-rich cyclic hydrazine frameworks
 exploiting nitrogen fluxionality.
;
_journal_issue 6
_journal_name_full 'Chemical science'
_journal_page_first 1636
_journal_page_last 1642
_journal_paper_doi 10.1039/c9sc04849a
_journal_volume 11
_journal_year 2020
_chemical_absolute_configuration rmad
_chemical_formula_moiety 'C22 H21 N3 O2, 0.125(H2 O)'
_chemical_formula_sum 'C22 H21.25 N3 O2.125'
_chemical_formula_weight 361.67
_space_group_crystal_system monoclinic
_space_group_IT_number 4
_space_group_name_Hall 'P 2yb'
_space_group_name_H-M_alt 'P 1 21 1'
_atom_sites_solution_hydrogens mixed
_audit_creation_date 2019-02-26
_audit_creation_method
;
Olex2 1.2
(compiled 2018.05.29 svn.r3510 for OlexSys, GUI svn.r5506)
;
_audit_update_record
;
2019-07-30 deposited with the CCDC.	2019-12-26 downloaded from the CCDC.
;
_cell_angle_alpha 90
_cell_angle_beta 93.0169(4)
_cell_angle_gamma 90
_cell_formula_units_Z 4
_cell_length_a 10.18405(5)
_cell_length_b 9.71457(5)
_cell_length_c 18.82762(9)
_cell_measurement_reflns_used 29109
_cell_measurement_temperature 150(2)
_cell_measurement_theta_max 73.3780
_cell_measurement_theta_min 4.3180
_cell_volume 1860.104(16)
_computing_cell_refinement 'CrysAlisPro 1.171.40.40a (Rigaku OD, 2019)'
_computing_data_collection 'CrysAlisPro 1.171.40.40a (Rigaku OD, 2019)'
_computing_data_reduction 'CrysAlisPro 1.171.40.40a (Rigaku OD, 2019)'
_computing_molecular_graphics 'Olex2 (Dolomanov et al., 2009)'
_computing_publication_material 'Olex2 (Dolomanov et al., 2009)'
_computing_structure_refinement 'ShelXL (Sheldrick, 2015)'
_computing_structure_solution 'ShelXT (Sheldrick, 2015)'
_diffrn_ambient_environment N~2~
_diffrn_ambient_temperature 150(2)
_diffrn_detector 'CCD plate'
_diffrn_detector_area_resol_mean 5.3046
_diffrn_detector_type AtlasS2
_diffrn_measured_fraction_theta_full 1.000
_diffrn_measured_fraction_theta_max 0.996
_diffrn_measurement_details
'List of Runs (angles in degrees, time in seconds): # Type Start End Width t~exp~ \w \q \k \f Frames -------------------------------------------------------------------------- 1 \w -68.00 31.00 1.00 4.00 -- -41.82 45.00 110.00 99 2 \w -114.00 -14.00 1.00 4.00 -- -41.82 -57.00 150.00 100 3 \w 57.00 131.00 1.00 4.00 -- 41.82 178.00 60.00 74 4 \w 57.00 131.00 1.00 4.00 -- 41.82 178.00 -90.00 74 5 \w 17.00 116.00 1.00 4.00 -- 41.82 37.00 -30.00 99 6 \w 17.00 116.00 1.00 4.00 -- 41.82 37.00-120.00 99 7 \w 74.00 178.00 1.00 16.00 -- 107.00 77.00 120.00 104 8 \w 24.00 110.00 1.00 16.00 -- 107.00 -94.00 -30.00 86 9 \w 74.00 178.00 1.00 16.00 -- 107.00 77.00 150.00 104 10 \w 78.00 178.00 1.00 16.00 -- 107.00 61.00-120.00 100 11 \w 78.00 178.00 1.00 16.00 -- 107.00 61.00-150.00 100 12 \w 34.00 118.00 1.00 16.00 -- 107.00-125.00 -30.00 84 13 \w 94.00 178.00 1.00 16.00 -- 107.00 125.00 0.00 84 14 \w 74.00 178.00 1.00 16.00 -- 107.00 77.00-120.00 104 15 \w 74.00 178.00 1.00 16.00 -- 107.00 77.00-150.00 104 16 \w 78.00 178.00 1.00 16.00 -- 107.00 61.00-180.00 100 17 \w 35.00 136.00 1.00 16.00 -- 107.00 -61.00 -30.00 101 18 \w 74.00 178.00 1.00 16.00 -- 107.00 77.00-180.00 104 19 \w 94.00 178.00 1.00 16.00 -- 107.00 125.00 30.00 84 20 \w 81.00 178.00 1.00 16.00 -- 107.00 45.00 110.00 97 21 \w -114.00 -14.00 1.00 4.00 -- -41.82 -57.00 30.00 100 22 \w -118.00 -9.00 1.00 4.00 -- -41.82 -77.00 -30.00 109 23 \w -66.00 33.00 1.00 4.00 -- -41.82 37.00-120.00 99 24 \w -118.00 -9.00 1.00 4.00 -- -41.82 -77.00-150.00 109 25 \w -118.00 -9.00 1.00 4.00 -- -41.82 -77.00 90.00 109 26 \w 9.00 118.00 1.00 4.00 -- 41.82 77.00 -30.00 109 27 \w 81.00 178.00 1.00 16.00 -- 107.00 45.00 -30.00 97 28 \w 78.00 178.00 1.00 16.00 -- 107.00 61.00 60.00 100 29 \w 74.00 178.00 1.00 16.00 -- 107.00 77.00 -90.00 104 30 \w 74.00 178.00 1.00 16.00 -- 107.00 77.00 -30.00 104 31 \w 78.00 178.00 1.00 16.00 -- 107.00 61.00 30.00 100 32 \w 94.00 178.00 1.00 16.00 -- 107.00 125.00 -90.00 84'
_diffrn_measurement_device 'four-circle diffractometer'
_diffrn_measurement_device_type 'SuperNova, Dual, Cu at home/near, AtlasS2'
_diffrn_measurement_method '\w scans'
_diffrn_orient_matrix_type 'CrysAlisPro convention (1999,Acta A55,543-557)'
_diffrn_orient_matrix_UB_11 -0.0544785000
_diffrn_orient_matrix_UB_12 0.0722652000
_diffrn_orient_matrix_UB_13 0.0650689000
_diffrn_orient_matrix_UB_21 -0.1190733000
_diffrn_orient_matrix_UB_22 0.0511032000
_diffrn_orient_matrix_UB_23 -0.0465648000
_diffrn_orient_matrix_UB_31 -0.0761721000
_diffrn_orient_matrix_UB_32 -0.1315775000
_diffrn_orient_matrix_UB_33 0.0176563000
_diffrn_radiation_monochromator mirror
_diffrn_radiation_probe x-ray
_diffrn_radiation_type CuK\a
_diffrn_radiation_wavelength 1.54184
_diffrn_reflns_av_R_equivalents 0.0176
_diffrn_reflns_av_unetI/netI 0.0104
_diffrn_reflns_Laue_measured_fraction_full 1.000
_diffrn_reflns_Laue_measured_fraction_max 0.996
_diffrn_reflns_limit_h_max 12
_diffrn_reflns_limit_h_min -12
_diffrn_reflns_limit_k_max 11
_diffrn_reflns_limit_k_min -11
_diffrn_reflns_limit_l_max 23
_diffrn_reflns_limit_l_min -23
_diffrn_reflns_number 35330
_diffrn_reflns_point_group_measured_fraction_full 0.992
_diffrn_reflns_point_group_measured_fraction_max 0.984
_diffrn_reflns_theta_full 67.684
_diffrn_reflns_theta_max 73.526
_diffrn_reflns_theta_min 4.347
_diffrn_source 'micro-focus sealed X-ray tube'
_diffrn_source_type 'SuperNova (Cu) X-ray Source'
_exptl_absorpt_coefficient_mu 0.679
_exptl_absorpt_correction_T_max 1.00000
_exptl_absorpt_correction_T_min 0.37742
_exptl_absorpt_correction_type multi-scan
_exptl_absorpt_process_details
'CrysAlisPro 1.171.40.40a (Rigaku Oxford Diffraction, 2019) Empirical absorption correction using spherical harmonics, implemented in SCALE3 ABSPACK scaling algorithm.'
_exptl_crystal_colour colourless
_exptl_crystal_colour_primary colourless
_exptl_crystal_density_diffrn 1.291
_exptl_crystal_description block
_exptl_crystal_F_000 765
_exptl_crystal_size_max 0.24
_exptl_crystal_size_mid 0.2
_exptl_crystal_size_min 0.08
_refine_diff_density_max 0.135
_refine_diff_density_min -0.195
_refine_diff_density_rms 0.035
_refine_ls_abs_structure_details
;
 Flack x determined using 3337 quotients [(I+)-(I-)]/[(I+)+(I-)]
 (Parsons, Flack and Wagner, Acta Cryst. B69 (2013) 249-259).
Flack x: -0.05(3) Shelx
Hooft y: -0.04(2) Olex2
This is OK as the structure contains no heavy atoms in it, additionally the assignment of stereochemistry has 
been made by reference to an unchanging chiral centre in the synthetic procedure.
;
_refine_ls_abs_structure_Flack -0.05(3)
_refine_ls_extinction_method none
_refine_ls_goodness_of_fit_ref 1.044
_refine_ls_hydrogen_treatment constr
_refine_ls_matrix_type full
_refine_ls_number_parameters 496
_refine_ls_number_reflns 7385
_refine_ls_number_restraints 37
_refine_ls_restrained_S_all 1.053
_refine_ls_R_factor_all 0.0259
_refine_ls_R_factor_gt 0.0257
_refine_ls_shift/su_max 0.000
_refine_ls_shift/su_mean 0.000
_refine_ls_structure_factor_coef Fsqd
_refine_ls_weighting_details 'w=1/[\s^2^(Fo^2^)+(0.0408P)^2^+0.2075P] where P=(Fo^2^+2Fc^2^)/3'
_refine_ls_weighting_scheme calc
_refine_ls_wR_factor_gt 0.0679
_refine_ls_wR_factor_ref 0.0682
_reflns_Friedel_coverage 0.859
_reflns_Friedel_fraction_full 0.983
_reflns_Friedel_fraction_max 0.969
_reflns_number_gt 7318
_reflns_number_total 7385
_reflns_threshold_expression 'I > 2\s(I)'
_cod_data_source_file c9sc04849a2.cif
_cod_data_source_block cd7
_cod_depositor_comments
;
 Adding full bibliography for 1556907--1556915.cif.

2022-11-30
Z value and formula fixed to values more according to usual
chemical conventions.                 miguel
;
_cod_original_formula_weight 723.34
_cod_original_formula_moiety '2(C22 H21 N3 O2), 0.25(H2 O)'
_cod_original_formula_units_Z 2
_cod_original_cell_volume 1860.102(16)
_cod_original_formula_sum 'C44 H42.50 N6 O4.25'
_cod_database_code 1556910
_shelx_shelxl_version_number 2018/3
_chemical_oxdiff_formula 'C20 H20 N2 O2'
_shelx_space_group_comment
;
The symmetry employed for this shelxl refinement is uniquely defined
by the following loop, which should always be used as a source of
symmetry information in preference to the above space-group names.
They are only intended as comments.
;
_shelx_estimated_absorpt_t_max 0.948
_shelx_estimated_absorpt_t_min 0.854
_reflns_odcompleteness_completeness 99.97
_reflns_odcompleteness_iscentric 1
_reflns_odcompleteness_theta 69.95
_olex2_refinement_description
;
A small amount of electron density was modelled as a partially occupied 
water 25% occupancy and is the source of the fractional formula. 
A RIGU restraint was used to give some of the atoms of one of the phenyl rings 
less extreme elliptical thermal parameters.

1. Fixed Uiso
 At 1.2 times of:
  All C(H) groups, All C(H,H) groups
 At 1.5 times of:
  All C(H,H,H) groups, All O(H,H) groups
2. Rigid body (RIGU) restrains
 C211, C212, C213, C214, C215, C216
 with sigma for 1-2 distances of 0.001 and sigma for 1-3 distances of 0.001
3. Others
 Fixed Sof: O1(0.25) H1A(0.25) H1B(0.25)
4.a Free rotating group:
 O1(H1A,H1B)
4.b Ternary CH refined with riding coordinates:
 C110(H110), C210(H210)
4.c Secondary CH2 refined with riding coordinates:
 C109(H10A,H10B), C209(H20A,H20B), C208(H20C,H20D), C108(H10C,H10D)
4.d Aromatic/amide H refined with riding coordinates:
 C120(H120), C119(H119), C223(H223), C116(H116), C222(H222), C204(H204),
 C123(H123), C104(H104), C219(H219), C203(H203), C114(H114), C212(H212),
 C115(H115), C205(H205), C103(H103), C105(H105), C220(H220), C122(H122),
 C202(H202), C113(H113), C213(H213), C112(H112), C102(H102), C214(H214),
 C216(H216), C215(H215)
4.e Idealised Me refined as rotating group:
 C124(H12A,H12B,H12C), C224(H22A,H22B,H22C)
;
_olex2_submission_special_instructions 'No special instructions were received'
_oxdiff_exptl_absorpt_empirical_details
'Empirical correction (ABSPACK) includes: - Absorption correction using spherical harmonics - Frame scaling'
_oxdiff_exptl_absorpt_empirical_full_max 2.001
_oxdiff_exptl_absorpt_empirical_full_min 0.695

loop_
_space_group_symop_operation_xyz
'x, y, z'
'-x, y+1/2, -z'

loop_
_atom_site_label
_atom_site_type_symbol
_atom_site_fract_x
_atom_site_fract_y
_atom_site_fract_z
_atom_site_U_iso_or_equiv
_atom_site_adp_type
_atom_site_occupancy
_atom_site_site_symmetry_order
_atom_site_calc_flag
_atom_site_refinement_flags_posn
_atom_site_refinement_flags_adp
_atom_site_refinement_flags_occupancy
O117 O 0.41260(11) 0.77152(12) 0.46571(6) 0.0331(3) Uani 1 1 d . . .
O217 O 0.23596(10) 0.30761(12) 0.03688(6) 0.0310(2) Uani 1 1 d . . .
O221 O -0.17916(11) -0.08596(13) 0.17113(6) 0.0361(3) Uani 1 1 d . . .
O121 O 0.83897(11) 0.39759(12) 0.32839(6) 0.0332(3) Uani 1 1 d . . .
N211 N 0.37638(11) 0.20520(12) 0.11693(6) 0.0234(2) Uani 1 1 d . . .
N110 N 0.28107(11) 0.69285(12) 0.37487(6) 0.0237(2) Uani 1 1 d . . .
N207 N 0.40053(11) 0.08383(12) 0.15796(6) 0.0242(2) Uani 1 1 d . . .
N201 N 0.50124(13) 0.00105(14) 0.26277(7) 0.0298(3) Uani 1 1 d . . .
N107 N 0.25730(12) 0.57855(12) 0.32830(7) 0.0257(3) Uani 1 1 d . . .
N101 N 0.16201(13) 0.51593(14) 0.21847(7) 0.0319(3) Uani 1 1 d . . .
C217 C 0.25149(14) 0.22658(15) 0.08641(7) 0.0246(3) Uani 1 1 d . . .
C218 C 0.13865(13) 0.15006(15) 0.11501(8) 0.0248(3) Uani 1 1 d . . .
C206 C 0.44800(13) 0.10996(15) 0.22922(7) 0.0238(3) Uani 1 1 d . . .
C120 C 0.64975(14) 0.53806(16) 0.29186(7) 0.0258(3) Uani 1 1 d . . .
H120 H 0.666194 0.529397 0.242855 0.031 Uiso 1 1 calc R . .
C117 C 0.40238(14) 0.70155(15) 0.41152(8) 0.0253(3) Uani 1 1 d . . .
C119 C 0.54158(14) 0.61189(16) 0.31274(8) 0.0256(3) Uani 1 1 d . . .
H119 H 0.483391 0.652432 0.277606 0.031 Uiso 1 1 calc R . .
C223 C 0.12264(14) 0.12165(16) 0.18629(8) 0.0266(3) Uani 1 1 d . . .
H223 H 0.185311 0.155253 0.221235 0.032 Uiso 1 1 calc R . .
C106 C 0.21728(13) 0.61742(15) 0.25741(8) 0.0251(3) Uani 1 1 d . . .
C116 C 0.18944(16) 0.97524(17) 0.39383(8) 0.0293(3) Uani 1 1 d . . .
H116 H 0.279410 0.959381 0.385561 0.035 Uiso 1 1 calc R . .
C222 C 0.01653(14) 0.04495(17) 0.20726(8) 0.0271(3) Uani 1 1 d . . .
H222 H 0.005927 0.027398 0.256262 0.033 Uiso 1 1 calc R . .
C110 C 0.16245(14) 0.71993(15) 0.41662(8) 0.0259(3) Uani 1 1 d . . .
H110 H 0.188286 0.705682 0.468071 0.031 Uiso 1 1 calc R . .
C221 C -0.07445(14) -0.00621(16) 0.15600(8) 0.0272(3) Uani 1 1 d . . .
C111 C 0.10848(14) 0.86455(16) 0.40819(7) 0.0258(3) Uani 1 1 d . . .
C204 C 0.47261(15) 0.25001(18) 0.33295(8) 0.0317(3) Uani 1 1 d . . .
H204 H 0.462265 0.334862 0.357108 0.038 Uiso 1 1 calc R . .
C121 C 0.73404(14) 0.47673(15) 0.34333(8) 0.0249(3) Uani 1 1 d . . .
C123 C 0.60615(15) 0.56984(18) 0.43523(8) 0.0308(3) Uani 1 1 d . . .
H123 H 0.592756 0.582694 0.484345 0.037 Uiso 1 1 calc R . .
C104 C 0.20660(16) 0.77308(18) 0.15966(8) 0.0336(3) Uani 1 1 d . . .
H104 H 0.221905 0.860929 0.139521 0.040 Uiso 1 1 calc R . .
C118 C 0.51710(14) 0.62742(15) 0.38417(8) 0.0247(3) Uani 1 1 d . . .
C219 C 0.04302(14) 0.10254(18) 0.06476(8) 0.0311(3) Uani 1 1 d . . .
H219 H 0.050276 0.125159 0.016031 0.037 Uiso 1 1 calc R . .
C210 C 0.49073(14) 0.23384(17) 0.07198(7) 0.0276(3) Uani 1 1 d . . .
H210 H 0.457839 0.232148 0.020998 0.033 Uiso 1 1 calc R . .
C211 C 0.55372(15) 0.37283(19) 0.08668(8) 0.0311(3) Uani 1 1 d . U .
C203 C 0.53026(16) 0.13841(19) 0.36838(8) 0.0347(4) Uani 1 1 d . . .
H203 H 0.560793 0.145257 0.416807 0.042 Uiso 1 1 calc R . .
C114 C 0.00944(19) 1.13379(19) 0.40327(9) 0.0418(4) Uani 1 1 d . . .
H114 H -0.024028 1.225083 0.401855 0.050 Uiso 1 1 calc R . .
C212 C 0.47941(17) 0.48557(18) 0.10614(8) 0.0345(3) Uani 1 1 d . U .
H212 H 0.388673 0.473609 0.113840 0.041 Uiso 1 1 calc R . .
C115 C 0.14041(19) 1.10901(18) 0.39139(8) 0.0364(4) Uani 1 1 d . . .
H115 H 0.196999 1.183585 0.381552 0.044 Uiso 1 1 calc R . .
C205 C 0.43017(15) 0.23706(16) 0.26207(8) 0.0278(3) Uani 1 1 d . . .
H205 H 0.390344 0.312040 0.236718 0.033 Uiso 1 1 calc R . .
C103 C 0.14825(17) 0.6693(2) 0.11829(9) 0.0381(4) Uani 1 1 d . . .
H103 H 0.122895 0.684303 0.069629 0.046 Uiso 1 1 calc R . .
C105 C 0.24231(15) 0.74782(16) 0.23038(8) 0.0283(3) Uani 1 1 d . . .
H105 H 0.282646 0.817226 0.259616 0.034 Uiso 1 1 calc R . .
C220 C -0.06119(15) 0.02379(19) 0.08446(8) 0.0330(3) Uani 1 1 d . . .
H220 H -0.123727 -0.009904 0.049476 0.040 Uiso 1 1 calc R . .
C109 C 0.06830(15) 0.60305(17) 0.39308(9) 0.0331(3) Uani 1 1 d . . .
H10A H 0.020508 0.567250 0.433639 0.040 Uiso 1 1 calc R . .
H10B H 0.003848 0.634178 0.355261 0.040 Uiso 1 1 calc R . .
C122 C 0.71240(15) 0.49517(18) 0.41510(8) 0.0314(3) Uani 1 1 d . . .
H122 H 0.771378 0.455929 0.450268 0.038 Uiso 1 1 calc R . .
C202 C 0.54181(16) 0.01763(19) 0.33124(9) 0.0341(3) Uani 1 1 d . . .
H202 H 0.580970 -0.058944 0.355536 0.041 Uiso 1 1 calc R . .
C209 C 0.57952(15) 0.10774(19) 0.08522(9) 0.0340(3) Uani 1 1 d . . .
H20A H 0.616196 0.075519 0.040482 0.041 Uiso 1 1 calc R . .
H20B H 0.652789 0.128858 0.120172 0.041 Uiso 1 1 calc R . .
C113 C -0.07210(17) 1.0243(2) 0.41720(10) 0.0425(4) Uani 1 1 d . . .
H113 H -0.162223 1.040808 0.424851 0.051 Uiso 1 1 calc R . .
C208 C 0.48732(16) 0.00101(17) 0.11438(9) 0.0324(3) Uani 1 1 d . . .
H20C H 0.436394 -0.046570 0.075447 0.039 Uiso 1 1 calc R . .
H20D H 0.536571 -0.068193 0.143754 0.039 Uiso 1 1 calc R . .
C213 C 0.5355(2) 0.6154(2) 0.11452(9) 0.0457(4) Uani 1 1 d . U .
H213 H 0.482865 0.690972 0.127807 0.055 Uiso 1 1 calc R . .
C112 C -0.02373(16) 0.89034(19) 0.42016(9) 0.0350(4) Uani 1 1 d . . .
H112 H -0.080605 0.816211 0.430337 0.042 Uiso 1 1 calc R . .
C102 C 0.12833(16) 0.54400(19) 0.14996(9) 0.0370(4) Uani 1 1 d . . .
H102 H 0.088335 0.472917 0.121725 0.044 Uiso 1 1 calc R . .
C108 C 0.16079(16) 0.49500(16) 0.36523(9) 0.0328(3) Uani 1 1 d . . .
H10C H 0.203928 0.441550 0.404684 0.039 Uiso 1 1 calc R . .
H10D H 0.113426 0.430992 0.331952 0.039 Uiso 1 1 calc R . .
C214 C 0.6670(2) 0.6354(3) 0.10369(10) 0.0556(5) Uani 1 1 d . U .
H214 H 0.705198 0.724281 0.108808 0.067 Uiso 1 1 calc R . .
C124 C 0.85482(18) 0.3639(2) 0.25556(10) 0.0445(4) Uani 1 1 d . . .
H12A H 0.867734 0.448553 0.228457 0.067 Uiso 1 1 calc GR . .
H12B H 0.776045 0.316194 0.236239 0.067 Uiso 1 1 calc GR . .
H12C H 0.931568 0.303974 0.251975 0.067 Uiso 1 1 calc GR . .
C216 C 0.68717(17) 0.3928(2) 0.07624(10) 0.0450(4) Uani 1 1 d . U .
H216 H 0.740368 0.317688 0.063052 0.054 Uiso 1 1 calc R . .
C215 C 0.7421(2) 0.5240(3) 0.08530(11) 0.0576(5) Uani 1 1 d . U .
H215 H 0.833121 0.536752 0.078646 0.069 Uiso 1 1 calc R . .
C224 C -0.18746(18) -0.1320(2) 0.24257(10) 0.0455(5) Uani 1 1 d . . .
H22A H -0.265344 -0.190397 0.246041 0.068 Uiso 1 1 calc GR . .
H22B H -0.194256 -0.052355 0.274087 0.068 Uiso 1 1 calc GR . .
H22C H -0.108491 -0.185032 0.256725 0.068 Uiso 1 1 calc GR . .
O1 O 0.6605(6) 0.8797(6) 0.4956(3) 0.0488(12) Uiso 0.25 1 d . . P
H1A H 0.708082 0.809388 0.489208 0.073 Uiso 0.25 1 d G . P
H1B H 0.579893 0.856611 0.492217 0.073 Uiso 0.25 1 d G . P

loop_
_atom_site_aniso_label
_atom_site_aniso_U_11
_atom_site_aniso_U_22
_atom_site_aniso_U_33
_atom_site_aniso_U_23
_atom_site_aniso_U_13
_atom_site_aniso_U_12
O117 0.0337(6) 0.0362(6) 0.0287(5) -0.0073(5) -0.0046(4) 0.0072(5)
O217 0.0297(5) 0.0339(6) 0.0290(5) 0.0048(4) -0.0016(4) 0.0025(4)
O221 0.0291(5) 0.0429(7) 0.0358(6) 0.0021(5) -0.0020(4) -0.0113(5)
O121 0.0293(5) 0.0370(6) 0.0332(6) -0.0004(5) 0.0004(4) 0.0108(5)
N211 0.0215(5) 0.0229(6) 0.0256(6) 0.0015(5) -0.0005(4) -0.0012(4)
N110 0.0243(6) 0.0212(6) 0.0253(6) -0.0030(5) 0.0000(4) 0.0043(5)
N207 0.0245(5) 0.0209(6) 0.0265(6) -0.0009(5) -0.0035(4) 0.0006(5)
N201 0.0300(6) 0.0266(7) 0.0323(6) 0.0030(5) -0.0037(5) -0.0010(5)
N107 0.0285(6) 0.0183(6) 0.0302(6) -0.0026(5) -0.0007(5) 0.0023(5)
N101 0.0299(6) 0.0267(7) 0.0387(7) -0.0094(6) -0.0021(5) 0.0008(5)
C217 0.0239(6) 0.0248(7) 0.0249(6) -0.0035(5) -0.0010(5) 0.0014(6)
C218 0.0206(6) 0.0256(7) 0.0278(7) -0.0013(6) -0.0015(5) 0.0033(5)
C206 0.0202(6) 0.0241(7) 0.0269(7) 0.0010(6) -0.0010(5) -0.0035(5)
C120 0.0264(7) 0.0273(7) 0.0236(6) 0.0027(6) 0.0005(5) -0.0001(6)
C117 0.0270(7) 0.0231(7) 0.0254(7) 0.0016(5) -0.0026(5) 0.0043(6)
C119 0.0242(6) 0.0255(7) 0.0267(7) 0.0065(6) -0.0030(5) 0.0022(6)
C223 0.0231(6) 0.0294(8) 0.0269(7) -0.0068(6) -0.0028(5) -0.0019(6)
C106 0.0214(6) 0.0224(7) 0.0313(7) -0.0050(6) -0.0013(5) 0.0035(5)
C116 0.0339(7) 0.0274(8) 0.0262(7) -0.0011(6) -0.0018(6) 0.0050(6)
C222 0.0258(7) 0.0307(8) 0.0248(7) -0.0029(6) 0.0003(5) -0.0001(6)
C110 0.0252(6) 0.0261(7) 0.0265(7) 0.0008(5) 0.0034(5) 0.0033(6)
C221 0.0208(6) 0.0281(8) 0.0325(7) -0.0024(6) -0.0011(5) -0.0009(6)
C111 0.0275(7) 0.0278(8) 0.0218(6) -0.0026(5) -0.0015(5) 0.0063(6)
C204 0.0335(8) 0.0329(8) 0.0290(7) -0.0049(6) 0.0037(6) -0.0108(6)
C121 0.0216(6) 0.0217(7) 0.0311(7) 0.0014(6) -0.0002(5) 0.0009(5)
C123 0.0317(7) 0.0370(8) 0.0234(7) -0.0006(6) -0.0020(5) 0.0075(6)
C104 0.0374(8) 0.0319(9) 0.0312(7) 0.0003(6) -0.0023(6) 0.0042(7)
C118 0.0247(6) 0.0215(7) 0.0275(7) 0.0003(5) -0.0023(5) 0.0016(5)
C219 0.0237(7) 0.0441(9) 0.0249(7) 0.0001(6) -0.0038(5) 0.0005(6)
C210 0.0224(6) 0.0374(9) 0.0230(6) -0.0003(6) 0.0013(5) -0.0006(6)
C211 0.0287(7) 0.0423(9) 0.0219(7) 0.0085(6) -0.0023(5) -0.0095(6)
C203 0.0322(7) 0.0467(10) 0.0251(7) 0.0025(7) -0.0011(6) -0.0104(7)
C114 0.0579(11) 0.0346(9) 0.0323(8) -0.0051(7) -0.0043(7) 0.0228(8)
C212 0.0412(8) 0.0330(8) 0.0287(7) 0.0064(6) -0.0029(6) -0.0084(6)
C115 0.0525(10) 0.0261(8) 0.0301(7) 0.0001(6) -0.0027(7) 0.0070(7)
C205 0.0292(7) 0.0245(7) 0.0295(7) -0.0010(6) -0.0003(5) -0.0044(6)
C103 0.0362(8) 0.0475(10) 0.0297(8) -0.0071(7) -0.0076(6) 0.0061(7)
C105 0.0303(7) 0.0233(7) 0.0307(7) -0.0038(6) -0.0044(6) 0.0024(6)
C220 0.0242(7) 0.0448(10) 0.0293(7) -0.0036(7) -0.0057(6) -0.0034(7)
C109 0.0323(7) 0.0275(8) 0.0397(8) 0.0009(7) 0.0050(6) -0.0024(6)
C122 0.0291(7) 0.0377(9) 0.0267(7) 0.0041(6) -0.0048(6) 0.0083(6)
C202 0.0330(8) 0.0375(9) 0.0315(8) 0.0091(7) -0.0031(6) -0.0020(7)
C209 0.0277(7) 0.0414(9) 0.0329(7) -0.0035(7) 0.0024(6) 0.0069(7)
C113 0.0361(9) 0.0521(11) 0.0390(9) -0.0101(8) -0.0005(7) 0.0210(8)
C208 0.0341(8) 0.0292(8) 0.0333(8) -0.0089(6) -0.0035(6) 0.0058(6)
C213 0.0667(11) 0.0372(9) 0.0320(8) 0.0114(7) -0.0087(8) -0.0172(9)
C112 0.0293(8) 0.0401(10) 0.0357(8) -0.0067(7) 0.0023(6) 0.0068(7)
C102 0.0320(8) 0.0392(9) 0.0388(9) -0.0152(7) -0.0062(6) 0.0001(7)
C108 0.0372(8) 0.0212(7) 0.0398(8) 0.0015(6) 0.0021(6) -0.0017(6)
C214 0.0710(12) 0.0562(11) 0.0380(9) 0.0184(9) -0.0130(9) -0.0354(10)
C124 0.0392(9) 0.0549(12) 0.0394(9) -0.0118(8) 0.0028(7) 0.0156(8)
C216 0.0299(8) 0.0674(12) 0.0377(9) 0.0146(9) 0.0013(7) -0.0120(8)
C215 0.0412(10) 0.0860(14) 0.0450(10) 0.0233(10) -0.0035(8) -0.0338(9)
C224 0.0377(9) 0.0545(12) 0.0443(10) 0.0115(9) 0.0001(7) -0.0146(9)

loop_
_atom_type_symbol
_atom_type_description
_atom_type_scat_dispersion_real
_atom_type_scat_dispersion_imag
_atom_type_scat_source
C C 0.0181 0.0091 'International Tables Vol C Tables 4.2.6.8 and 6.1.1.4'
H H 0.0000 0.0000 'International Tables Vol C Tables 4.2.6.8 and 6.1.1.4'
N N 0.0311 0.0180 'International Tables Vol C Tables 4.2.6.8 and 6.1.1.4'
O O 0.0492 0.0322 'International Tables Vol C Tables 4.2.6.8 and 6.1.1.4'

loop_
_geom_angle_atom_site_label_1
_geom_angle_atom_site_label_2
_geom_angle_atom_site_label_3
_geom_angle
C221 O221 C224 117.57(13)
C121 O121 C124 117.31(12)
N207 N211 C210 110.02(11)
C217 N211 N207 118.58(11)
C217 N211 C210 117.48(11)
N107 N110 C110 110.08(11)
C117 N110 N107 118.12(11)
C117 N110 C110 116.76(11)
N211 N207 C206 113.81(11)
N211 N207 C208 103.96(11)
C206 N207 C208 115.92(11)
C206 N201 C202 117.18(14)
N110 N107 C108 103.53(11)
C106 N107 N110 113.56(11)
C106 N107 C108 114.95(12)
C106 N101 C102 117.11(15)
O217 C217 N211 119.47(13)
O217 C217 C218 121.60(13)
N211 C217 C218 118.93(12)
C223 C218 C217 125.42(13)
C223 C218 C219 118.36(13)
C219 C218 C217 116.22(13)
N201 C206 N207 114.47(13)
N201 C206 C205 123.43(13)
C205 C206 N207 121.92(13)
C119 C120 C121 119.51(13)
O117 C117 N110 118.87(13)
O117 C117 C118 121.52(13)
N110 C117 C118 119.61(12)
C120 C119 C118 121.05(13)
C222 C223 C218 120.99(13)
N101 C106 N107 114.20(13)
N101 C106 C105 123.40(14)
C105 C106 N107 122.26(13)
C111 C116 C115 120.87(15)
C223 C222 C221 119.61(13)
N110 C110 C111 113.96(12)
N110 C110 C109 103.12(12)
C111 C110 C109 115.98(12)
O221 C221 C222 123.92(14)
O221 C221 C220 116.04(13)
C220 C221 C222 120.04(14)
C116 C111 C110 121.50(13)
C116 C111 C112 118.58(15)
C112 C111 C110 119.76(14)
C205 C204 C203 119.64(15)
O121 C121 C120 124.09(13)
O121 C121 C122 116.13(13)
C122 C121 C120 119.78(13)
C122 C123 C118 120.81(14)
C105 C104 C103 119.60(16)
C119 C118 C117 124.90(13)
C119 C118 C123 118.54(13)
C123 C118 C117 116.56(13)
C220 C219 C218 121.36(14)
N211 C210 C211 113.33(12)
N211 C210 C209 103.20(12)
C211 C210 C209 116.21(12)
C212 C211 C210 121.27(14)
C212 C211 C216 118.31(17)
C216 C211 C210 120.29(17)
C202 C203 C204 117.91(14)
C113 C114 C115 119.35(16)
C213 C212 C211 121.21(17)
C114 C115 C116 120.25(17)
C204 C205 C206 117.71(15)
C102 C103 C104 117.92(15)
C104 C105 C106 117.95(14)
C219 C220 C221 119.56(14)
C108 C109 C110 102.76(12)
C123 C122 C121 120.22(13)
N201 C202 C203 124.12(15)
C208 C209 C210 103.48(12)
C114 C113 C112 120.79(16)
N207 C208 C209 103.20(12)
C214 C213 C212 120.5(2)
C113 C112 C111 120.16(17)
N101 C102 C103 124.01(15)
N107 C108 C109 102.86(12)
C213 C214 C215 118.86(19)
C211 C216 C215 119.7(2)
C214 C215 C216 121.44(18)

loop_
_geom_bond_atom_site_label_1
_geom_bond_atom_site_label_2
_geom_bond_distance
O117 C117 1.2258(18)
O217 C217 1.2243(18)
O221 C221 1.3603(19)
O221 C224 1.424(2)
O121 C121 1.3579(18)
O121 C124 1.427(2)
N211 N207 1.4238(17)
N211 C217 1.3835(18)
N211 C210 1.5012(17)
N110 N107 1.4275(16)
N110 C117 1.3857(18)
N110 C110 1.4988(18)
N207 C206 1.4249(18)
N207 C208 1.4758(19)
N201 C206 1.3328(19)
N201 C202 1.343(2)
N107 C106 1.4258(19)
N107 C108 1.476(2)
N101 C106 1.3353(19)
N101 C102 1.345(2)
C217 C218 1.493(2)
C218 C223 1.388(2)
C218 C219 1.400(2)
C206 C205 1.397(2)
C120 C119 1.389(2)
C120 C121 1.394(2)
C117 C118 1.487(2)
C119 C118 1.389(2)
C223 C222 1.387(2)
C106 C105 1.394(2)
C116 C111 1.390(2)
C116 C115 1.392(2)
C222 C221 1.394(2)
C110 C111 1.514(2)
C110 C109 1.536(2)
C221 C220 1.392(2)
C111 C112 1.399(2)
C204 C203 1.387(3)
C204 C205 1.387(2)
C121 C122 1.392(2)
C123 C118 1.403(2)
C123 C122 1.373(2)
C104 C103 1.389(2)
C104 C105 1.384(2)
C219 C220 1.375(2)
C210 C211 1.514(2)
C210 C209 1.535(2)
C211 C212 1.391(3)
C211 C216 1.397(2)
C203 C202 1.374(3)
C114 C115 1.385(3)
C114 C113 1.383(3)
C212 C213 1.391(2)
C103 C102 1.375(3)
C109 C108 1.522(2)
C209 C208 1.521(2)
C113 C112 1.392(3)
C213 C214 1.379(3)
C214 C215 1.379(4)
C216 C215 1.399(3)
